data_8102723
loop_
_publ_author_name
'Hai-Yun Zhu'
'Ya-Ning Guo'
'De-Suo Yang'

_publ_contact_author
;
Prof. Ya-Ning Guo 
Department of Chemistry, 
Baoji University of Arts and Sciences,
Baoji, Shaanxi  721013
People's Republic of China
;
_publ_section_title
;
 Crystal structure of
 (Z)-1-(2,4-dinitrophenyl)-2-(3-methyl-2-nitrocyclohex-2-enylidene)hydrazine,
 C13H13N5O6
;
_journal_issue 2
_journal_name_full 'Zeitschrift f\"ur Kristallographie - New Crystal Structures'
_journal_page_first 359
_journal_volume 225
_journal_year 2010
_chemical_formula_sum 'C13 H13 N5 O6'
_chemical_formula_weight 335.28
_chemical_name_systematic
; 
(<i>Z</i>)-1-(2,4-dinitrophenyl)-2-(3-methyl-2-
nitrocyclohex-2-enylidene)hydrazine, C~13~H~13~N~5~O~6~
;
_space_group_IT_number 14
_symmetry_cell_setting monoclinic
_symmetry_space_group_name_Hall '-P 2ybc'
_symmetry_space_group_name_H-M 'P 1 21/c 1'
_atom_sites_solution_hydrogens geom
_atom_sites_solution_primary direct
_atom_sites_solution_secondary difmap
_audit_creation_method SHELXL-97
_audit_update_record
;
2010-04-01 # Formatted by publCIF
;
_cell_angle_alpha 90.00
_cell_angle_beta 110.913(9)
_cell_angle_gamma 90.00
_cell_formula_units_Z 4
_cell_length_a 14.501(2)
_cell_length_b 6.362(1)
_cell_length_c 17.166(2)
_cell_measurement_reflns_used 33
_cell_measurement_temperature 293(2)
_cell_measurement_theta_max 15.33
_cell_measurement_theta_min 4.58
_cell_volume 1479.3(4)
_computing_cell_refinement 'Siemens XSCANS'
_computing_data_collection 'Siemens XSCANS'
_computing_data_reduction 'Siemens SHELXTL'
_computing_molecular_graphics 'Siemens SHELXTL'
_computing_publication_material 'Siemens SHELXTL'
_computing_structure_refinement 'SHELXL-97 (Sheldrick, 1997)'
_computing_structure_solution 'SHELXS-97 (Sheldrick, 1990)'
_diffrn_ambient_temperature 293(2)
_diffrn_measured_fraction_theta_full 1.000
_diffrn_measured_fraction_theta_max 1.000
_diffrn_measurement_device_type 'Siemens P4'
_diffrn_measurement_method '\w scans'
_diffrn_radiation_monochromator graphite
_diffrn_radiation_source 'normal-focus sealed tube'
_diffrn_radiation_type MoK\a
_diffrn_radiation_wavelength 0.71073
_diffrn_reflns_av_R_equivalents 0.0145
_diffrn_reflns_av_sigmaI/netI 0.0272
_diffrn_reflns_limit_h_max 17
_diffrn_reflns_limit_h_min 0
_diffrn_reflns_limit_k_max 7
_diffrn_reflns_limit_k_min 0
_diffrn_reflns_limit_l_max 19
_diffrn_reflns_limit_l_min -20
_diffrn_reflns_number 3177
_diffrn_reflns_theta_full 25.25
_diffrn_reflns_theta_max 25.25
_diffrn_reflns_theta_min 1.50
_diffrn_standards_decay_% 6.04
_diffrn_standards_interval_count 97
_diffrn_standards_number 3
_exptl_absorpt_coefficient_mu 0.122
_exptl_absorpt_correction_type none
_exptl_crystal_colour white
_exptl_crystal_density_diffrn 1.505
_exptl_crystal_density_method 'not measured'
_exptl_crystal_description block
_exptl_crystal_F_000 696
_exptl_crystal_size_max 0.58
_exptl_crystal_size_mid 0.32
_exptl_crystal_size_min 0.32
_refine_diff_density_max 0.162
_refine_diff_density_min -0.149
_refine_diff_density_rms 0.031
_refine_ls_extinction_coef 0.0136(15)
_refine_ls_extinction_expression Fc^*^=kFc[1+0.001xFc^2^\l^3^/sin(2\q)]^-1/4^
_refine_ls_extinction_method SHELXL
_refine_ls_goodness_of_fit_ref 1.015
_refine_ls_hydrogen_treatment constr
_refine_ls_matrix_type full
_refine_ls_number_parameters 219
_refine_ls_number_reflns 2681
_refine_ls_number_restraints 0
_refine_ls_restrained_S_all 1.015
_refine_ls_R_factor_all 0.0530
_refine_ls_R_factor_gt 0.0342
_refine_ls_shift/su_max 0.000
_refine_ls_shift/su_mean 0.000
_refine_ls_structure_factor_coef Fsqd
_refine_ls_weighting_details 'calc w=1/[\s^2^(Fo^2^)+(0.0503P)^2^+0.0000P] where P=(Fo^2^+2Fc^2^)/3'
_refine_ls_weighting_scheme calc
_refine_ls_wR_factor_gt 0.0868
_refine_ls_wR_factor_ref 0.0928
_reflns_number_gt 1893
_reflns_number_total 2681
_reflns_threshold_expression >2sigma(I)
_cod_data_source_file 1267-3005.cff
_cod_data_source_block I
_cod_depositor_comments
;
The following automatic conversions were performed:
'_symmetry_cell_setting' value 'Monoclinic' changed to 'monoclinic'
according to '/home/saulius/struct/CIF-dictionaries/cif_core.dic'
dictionary named 'cif_core.dic' version 2.4.1 from 2010-06-29.

Automatic conversion script
Id: cif_fix_enum 1555 2011-01-17 13:19:09Z saulius 
;
_cod_original_cell_volume 1479.3(3)
_cod_original_sg_symbol_H-M P2(1)/c
_cod_database_code 8102723

loop_
_symmetry_equiv_pos_as_xyz
'x, y, z'
'-x, y+1/2, -z+1/2'
'-x, -y, -z'
'x, -y-1/2, z-1/2'

loop_
_atom_site_label
_atom_site_type_symbol
_atom_site_fract_x
_atom_site_fract_y
_atom_site_fract_z
_atom_site_U_iso_or_equiv
_atom_site_adp_type
_atom_site_occupancy
_atom_site_symmetry_multiplicity
_atom_site_calc_flag
_atom_site_refinement_flags
_atom_site_disorder_assembly
_atom_site_disorder_group
N1 N 0.21423(9) 0.2481(2) 0.38156(8) 0.0390(3) Uani 1 1 d . . .
N2 N 0.30641(9) 0.3240(2) 0.39278(8) 0.0423(3) Uani 1 1 d . . .
H2N H 0.3579 0.2578 0.4244 0.051 Uiso 1 1 calc R . .
N3 N 0.03224(10) 0.0980(2) 0.34267(8) 0.0435(3) Uani 1 1 d . . .
N4 N 0.50127(10) 0.4768(2) 0.40628(8) 0.0459(4) Uani 1 1 d . . .
N5 N 0.34298(12) 1.0829(2) 0.24048(9) 0.0515(4) Uani 1 1 d . . .
O1 O -0.02228(9) 0.2147(2) 0.36234(8) 0.0675(4) Uani 1 1 d . . .
O2 O 0.02274(9) 0.0574(2) 0.27128(7) 0.0638(4) Uani 1 1 d . . .
O3 O 0.49790(8) 0.3096(2) 0.44239(7) 0.0551(3) Uani 1 1 d . . .
O4 O 0.57955(8) 0.5541(2) 0.40899(8) 0.0658(4) Uani 1 1 d . . .
O5 O 0.42502(10) 1.1644(2) 0.26088(8) 0.0659(4) Uani 1 1 d . . .
O6 O 0.26835(11) 1.1611(2) 0.19113(9) 0.0759(4) Uani 1 1 d . . .
C1 C 0.29474(12) -0.0134(3) 0.49457(10) 0.0516(5) Uani 1 1 d . . .
H1A H 0.3438 0.0916 0.5226 0.062 Uiso 1 1 calc R . .
H1B H 0.3255 -0.1153 0.4695 0.062 Uiso 1 1 calc R . .
C2 C 0.26034(14) -0.1234(3) 0.55812(11) 0.0581(5) Uani 1 1 d . . .
H2A H 0.3151 -0.2010 0.5970 0.070 Uiso 1 1 calc R . .
H2B H 0.2396 -0.0188 0.5895 0.070 Uiso 1 1 calc R . .
C3 C 0.17573(13) -0.2728(3) 0.51700(11) 0.0574(5) Uani 1 1 d . . .
H3A H 0.2002 -0.3925 0.4952 0.069 Uiso 1 1 calc R . .
H3B H 0.1504 -0.3244 0.5586 0.069 Uiso 1 1 calc R . .
C4 C 0.09295(13) -0.1718(3) 0.44727(10) 0.0453(4) Uani 1 1 d . . .
C5 C 0.11350(11) -0.0024(2) 0.41067(9) 0.0382(4) Uani 1 1 d . . .
C6 C 0.21026(11) 0.0904(2) 0.42736(9) 0.0385(4) Uani 1 1 d . . .
C7 C 0.31659(11) 0.5033(2) 0.35419(9) 0.0366(4) Uani 1 1 d . . .
C8 C 0.23313(11) 0.6199(3) 0.30581(9) 0.0409(4) Uani 1 1 d . . .
H8 H 0.1706 0.5696 0.2991 0.049 Uiso 1 1 calc R . .
C9 C 0.24149(12) 0.8035(3) 0.26869(9) 0.0416(4) Uani 1 1 d . . .
H9 H 0.1852 0.8768 0.2368 0.050 Uiso 1 1 calc R . .
C10 C 0.33453(11) 0.8819(3) 0.27841(9) 0.0400(4) Uani 1 1 d . . .
C11 C 0.41866(11) 0.7746(3) 0.32366(9) 0.0406(4) Uani 1 1 d . . .
H11 H 0.4805 0.8281 0.3296 0.049 Uiso 1 1 calc R . .
C12 C 0.41023(11) 0.5849(3) 0.36052(9) 0.0371(4) Uani 1 1 d . . .
C13 C -0.00687(14) -0.2691(3) 0.42225(12) 0.0625(5) Uani 1 1 d . . .
H13A H -0.0331 -0.2486 0.4657 0.075 Uiso 1 1 calc R . .
H13B H -0.0020 -0.4168 0.4131 0.075 Uiso 1 1 calc R . .
H13C H -0.0498 -0.2045 0.3718 0.075 Uiso 1 1 calc R . .

loop_
_atom_site_aniso_label
_atom_site_aniso_U_11
_atom_site_aniso_U_22
_atom_site_aniso_U_33
_atom_site_aniso_U_23
_atom_site_aniso_U_13
_atom_site_aniso_U_12
N1 0.0335(7) 0.0403(8) 0.0414(7) 0.0013(6) 0.0110(6) -0.0021(6)
N2 0.0319(7) 0.0449(8) 0.0454(8) 0.0076(6) 0.0080(6) 0.0005(6)
N3 0.0396(8) 0.0435(8) 0.0467(8) 0.0001(7) 0.0145(6) -0.0045(7)
N4 0.0350(8) 0.0613(10) 0.0400(8) -0.0014(7) 0.0117(6) 0.0018(7)
N5 0.0666(10) 0.0452(9) 0.0516(9) -0.0013(7) 0.0318(8) -0.0052(9)
O1 0.0602(8) 0.0747(10) 0.0674(9) 0.0048(7) 0.0224(7) 0.0254(7)
O2 0.0635(9) 0.0792(10) 0.0424(7) -0.0043(7) 0.0112(6) 0.0024(7)
O3 0.0422(7) 0.0637(9) 0.0558(7) 0.0130(7) 0.0130(6) 0.0107(6)
O4 0.0295(6) 0.0921(10) 0.0724(8) 0.0117(8) 0.0140(6) -0.0032(7)
O5 0.0784(9) 0.0587(9) 0.0716(9) -0.0042(7) 0.0402(7) -0.0231(8)
O6 0.0769(10) 0.0633(9) 0.0841(10) 0.0316(8) 0.0246(8) 0.0116(8)
C1 0.0459(10) 0.0512(11) 0.0492(10) 0.0086(8) 0.0066(8) 0.0043(9)
C2 0.0676(12) 0.0613(12) 0.0423(10) 0.0130(9) 0.0158(9) 0.0157(10)
C3 0.0740(13) 0.0487(11) 0.0564(11) 0.0161(9) 0.0320(10) 0.0095(10)
C4 0.0585(11) 0.0384(9) 0.0462(9) -0.0019(8) 0.0272(8) -0.0016(8)
C5 0.0405(9) 0.0369(9) 0.0372(8) 0.0001(7) 0.0139(7) 0.0031(7)
C6 0.0423(9) 0.0351(9) 0.0380(8) 0.0003(7) 0.0140(7) 0.0038(7)
C7 0.0354(8) 0.0392(9) 0.0339(8) -0.0033(7) 0.0109(7) -0.0019(7)
C8 0.0305(8) 0.0460(10) 0.0436(9) -0.0002(8) 0.0100(7) -0.0016(7)
C9 0.0368(9) 0.0446(10) 0.0402(9) 0.0017(8) 0.0098(7) 0.0039(8)
C10 0.0453(9) 0.0404(9) 0.0371(8) -0.0013(7) 0.0179(7) -0.0030(8)
C11 0.0367(8) 0.0485(10) 0.0392(9) -0.0071(8) 0.0169(7) -0.0090(8)
C12 0.0309(8) 0.0453(10) 0.0338(8) -0.0029(7) 0.0098(6) 0.0012(7)
C13 0.0736(14) 0.0560(12) 0.0653(12) 0.0002(10) 0.0337(10) -0.0200(10)

loop_
_atom_type_symbol
_atom_type_description
_atom_type_scat_dispersion_real
_atom_type_scat_dispersion_imag
_atom_type_scat_source
C C 0.0033 0.0016 'International Tables Vol C Tables 4.2.6.8 and 6.1.1.4'
H H 0.0000 0.0000 'International Tables Vol C Tables 4.2.6.8 and 6.1.1.4'
N N 0.0061 0.0033 'International Tables Vol C Tables 4.2.6.8 and 6.1.1.4'
O O 0.0106 0.0060 'International Tables Vol C Tables 4.2.6.8 and 6.1.1.4'

loop_
_geom_angle_atom_site_label_1
_geom_angle_atom_site_label_2
_geom_angle_atom_site_label_3
_geom_angle
_geom_angle_site_symmetry_1
_geom_angle_site_symmetry_3
_geom_angle_publ_flag
C6 N1 N2 116.30(13) . . ?
C7 N2 N1 120.02(12) . . ?
C7 N2 H2N 120.0 . . ?
N1 N2 H2N 120.0 . . ?
O2 N3 O1 124.08(14) . . ?
O2 N3 C5 118.58(14) . . ?
O1 N3 C5 117.33(13) . . ?
O4 N4 O3 121.83(14) . . ?
O4 N4 C12 118.97(15) . . ?
O3 N4 C12 119.19(13) . . ?
O6 N5 O5 123.74(16) . . ?
O6 N5 C10 118.24(15) . . ?
O5 N5 C10 118.01(15) . . ?
C6 C1 C2 111.50(14) . . ?
C6 C1 H1A 109.3 . . ?
C2 C1 H1A 109.3 . . ?
C6 C1 H1B 109.3 . . ?
C2 C1 H1B 109.3 . . ?
H1A C1 H1B 108.0 . . ?
C3 C2 C1 111.90(14) . . ?
C3 C2 H2A 109.2 . . ?
C1 C2 H2A 109.2 . . ?
C3 C2 H2B 109.2 . . ?
C1 C2 H2B 109.2 . . ?
H2A C2 H2B 107.9 . . ?
C4 C3 C2 112.76(15) . . ?
C4 C3 H3A 109.0 . . ?
C2 C3 H3A 109.0 . . ?
C4 C3 H3B 109.0 . . ?
C2 C3 H3B 109.0 . . ?
H3A C3 H3B 107.8 . . ?
C5 C4 C13 123.87(16) . . ?
C5 C4 C3 118.12(15) . . ?
C13 C4 C3 118.00(15) . . ?
C4 C5 C6 126.71(15) . . ?
C4 C5 N3 118.23(14) . . ?
C6 C5 N3 114.97(13) . . ?
N1 C6 C5 116.51(14) . . ?
N1 C6 C1 127.51(15) . . ?
C5 C6 C1 115.95(14) . . ?
N2 C7 C8 120.75(14) . . ?
N2 C7 C12 122.59(14) . . ?
C8 C7 C12 116.65(14) . . ?
C9 C8 C7 121.88(15) . . ?
C9 C8 H8 119.1 . . ?
C7 C8 H8 119.1 . . ?
C8 C9 C10 119.85(15) . . ?
C8 C9 H9 120.1 . . ?
C10 C9 H9 120.1 . . ?
C11 C10 C9 121.17(15) . . ?
C11 C10 N5 119.30(15) . . ?
C9 C10 N5 119.53(15) . . ?
C10 C11 C12 119.06(15) . . ?
C10 C11 H11 120.5 . . ?
C12 C11 H11 120.5 . . ?
C11 C12 C7 121.33(14) . . ?
C11 C12 N4 116.68(14) . . ?
C7 C12 N4 121.99(14) . . ?
C4 C13 H13A 109.5 . . ?
C4 C13 H13B 109.5 . . ?
H13A C13 H13B 109.5 . . ?
C4 C13 H13C 109.5 . . ?
H13A C13 H13C 109.5 . . ?
H13B C13 H13C 109.5 . . ?

loop_
_geom_bond_atom_site_label_1
_geom_bond_atom_site_label_2
_geom_bond_distance
_geom_bond_site_symmetry_2
_geom_bond_publ_flag
N1 C6 1.2884(19) . ?
N1 N2 1.3686(17) . ?
N2 C7 1.353(2) . ?
N2 H2N 0.8600 . ?
N3 O2 1.2111(16) . ?
N3 O1 1.2169(17) . ?
N3 C5 1.4757(19) . ?
N4 O4 1.2227(17) . ?
N4 O3 1.2409(17) . ?
N4 C12 1.447(2) . ?
N5 O6 1.2174(18) . ?
N5 O5 1.2287(18) . ?
N5 C10 1.460(2) . ?
C1 C6 1.503(2) . ?
C1 C2 1.522(2) . ?
C1 H1A 0.9700 . ?
C1 H1B 0.9700 . ?
C2 C3 1.513(2) . ?
C2 H2A 0.9700 . ?
C2 H2B 0.9700 . ?
C3 C4 1.504(2) . ?
C3 H3A 0.9700 . ?
C3 H3B 0.9700 . ?
C4 C5 1.334(2) . ?
C4 C13 1.490(2) . ?
C5 C6 1.454(2) . ?
C7 C8 1.410(2) . ?
C7 C12 1.421(2) . ?
C8 C9 1.356(2) . ?
C8 H8 0.9300 . ?
C9 C10 1.392(2) . ?
C9 H9 0.9300 . ?
C10 C11 1.372(2) . ?
C11 C12 1.388(2) . ?
C11 H11 0.9300 . ?
C13 H13A 0.9600 . ?
C13 H13B 0.9600 . ?
C13 H13C 0.9600 . ?

loop_
_geom_hbond_atom_site_label_D
_geom_hbond_atom_site_label_H
_geom_hbond_atom_site_label_A
_geom_hbond_distance_DH
_geom_hbond_distance_HA
_geom_hbond_distance_DA
_geom_hbond_angle_DHA
_geom_hbond_site_symmetry_A
N2 H2N O3 0.86 1.97 2.5993(17) 129.1 .

loop_
_geom_torsion_atom_site_label_1
_geom_torsion_atom_site_label_2
_geom_torsion_atom_site_label_3
_geom_torsion_atom_site_label_4
_geom_torsion
_geom_torsion_site_symmetry_1
_geom_torsion_site_symmetry_2
_geom_torsion_site_symmetry_3
_geom_torsion_site_symmetry_4
_geom_torsion_publ_flag
C6 N1 N2 C7 -172.56(13) . . . . ?
C6 C1 C2 C3 52.8(2) . . . . ?
C1 C2 C3 C4 -51.0(2) . . . . ?
C2 C3 C4 C5 22.6(2) . . . . ?
C2 C3 C4 C13 -158.34(16) . . . . ?
C13 C4 C5 C6 -174.74(15) . . . . ?
C3 C4 C5 C6 4.2(2) . . . . ?
C13 C4 C5 N3 1.5(2) . . . . ?
C3 C4 C5 N3 -179.53(14) . . . . ?
O2 N3 C5 C4 -98.49(18) . . . . ?
O1 N3 C5 C4 80.34(19) . . . . ?
O2 N3 C5 C6 78.21(18) . . . . ?
O1 N3 C5 C6 -102.96(16) . . . . ?
N2 N1 C6 C5 -174.80(13) . . . . ?
N2 N1 C6 C1 3.2(2) . . . . ?
C4 C5 C6 N1 176.43(15) . . . . ?
N3 C5 C6 N1 0.1(2) . . . . ?
C4 C5 C6 C1 -1.8(2) . . . . ?
N3 C5 C6 C1 -178.15(13) . . . . ?
C2 C1 C6 N1 155.12(16) . . . . ?
C2 C1 C6 C5 -26.9(2) . . . . ?
N1 N2 C7 C8 3.4(2) . . . . ?
N1 N2 C7 C12 -177.21(13) . . . . ?
N2 C7 C8 C9 177.88(14) . . . . ?
C12 C7 C8 C9 -1.5(2) . . . . ?
C7 C8 C9 C10 -0.4(2) . . . . ?
C8 C9 C10 C11 1.4(2) . . . . ?
C8 C9 C10 N5 -178.06(13) . . . . ?
O6 N5 C10 C11 169.77(15) . . . . ?
O5 N5 C10 C11 -10.9(2) . . . . ?
O6 N5 C10 C9 -10.8(2) . . . . ?
O5 N5 C10 C9 168.51(14) . . . . ?
C9 C10 C11 C12 -0.3(2) . . . . ?
N5 C10 C11 C12 179.16(13) . . . . ?
C10 C11 C12 C7 -1.8(2) . . . . ?
C10 C11 C12 N4 178.97(13) . . . . ?
N2 C7 C12 C11 -176.77(14) . . . . ?
C8 C7 C12 C11 2.6(2) . . . . ?
N2 C7 C12 N4 2.5(2) . . . . ?
C8 C7 C12 N4 -178.15(14) . . . . ?
O4 N4 C12 C11 -1.3(2) . . . . ?
O3 N4 C12 C11 177.97(13) . . . . ?
O4 N4 C12 C7 179.47(14) . . . . ?
O3 N4 C12 C7 -1.3(2) . . . . ?
